data_4301847
loop_
_publ_author_name
'Hoi-Ki Kwong'
'Wai-Lun Man'
'Jing Xiang'
'Wing-Tak Wong'
'Tai-Chu Lau'

_publ_contact_author_address
;
Department of Biology and Chemistry
City University of Hong Kong
Kowloon Tong, 
Hong Kong.
;
_publ_contact_author_email BHTCLAU@cityu.edu.hk
_publ_contact_author_fax (852)27887406
_publ_contact_author_name 'Prof. T. C. Lau'
_publ_contact_author_phone (852)27887811
_publ_section_title
;
Reaction of a (Salen)ruthenium(VI) Nitrido Complex with Isocyanide
;
_journal_name_full 'Inorganic Chemistry'
_journal_page_first 3080
_journal_page_last 3086
_journal_paper_doi 10.1021/ic802338f
_journal_volume 48
_journal_year 2009
_chemical_formula_moiety 'C30 H38 N5 O2 Ru, 2(H2 O), 0.5(H2 O), 0.5(H2 O)'
_chemical_formula_sum 'C30 H44 N5 O5 Ru'
_chemical_formula_weight 655.78
_space_group_IT_number 61
_symmetry_cell_setting orthorhombic
_symmetry_Int_Tables_number 61
_symmetry_space_group_name_Hall '-P 2ac 2ab'
_symmetry_space_group_name_H-M 'P b c a'
_audit_creation_date 2007-04-12
_audit_creation_method 'by CrystalStructure 3.8'
_cell_angle_alpha 90.0000
_cell_angle_beta 90.0000
_cell_angle_gamma 90.0000
_cell_formula_units_Z 8
_cell_length_a 21.857(10)
_cell_length_b 13.872(7)
_cell_length_c 23.060(11)
_cell_measurement_reflns_used 42967
_cell_measurement_temperature 301(1)
_cell_measurement_theta_max 27.5
_cell_measurement_theta_min 0.9
_cell_volume 6992(6)
_computing_cell_refinement 'SAINT (Bruker, 1999)'
_computing_data_collection 'SMART (Bruker, 1998)'
_computing_data_reduction 'SAINT & CrystalStructure (Rigaku/MSC and Rigaku Corporation, 2004)'
_computing_molecular_graphics 'ORTEP-II (Johnson, 1976)'
_computing_publication_material 'CrystalStructure 3.8'
_computing_structure_refinement 'CRYSTALS (Watkin et al., 1996)'
_computing_structure_solution 'SIR92 (Altomare et al., 1994)'
_diffrn_measured_fraction_theta_full 0.991
_diffrn_measured_fraction_theta_max 0.991
_diffrn_measurement_device_type CCD
_diffrn_measurement_method \w
_diffrn_radiation_type 'Mo K\a'
_diffrn_radiation_wavelength 0.71073
_diffrn_reflns_av_R_equivalents 0.152
_diffrn_reflns_limit_h_max 20
_diffrn_reflns_limit_h_min -28
_diffrn_reflns_limit_k_max 15
_diffrn_reflns_limit_k_min -18
_diffrn_reflns_limit_l_max 29
_diffrn_reflns_limit_l_min -29
_diffrn_reflns_number 40866
_diffrn_reflns_theta_full 27.48
_diffrn_reflns_theta_max 27.48
_exptl_absorpt_coefficient_mu 0.489
_exptl_absorpt_correction_T_max 0.976
_exptl_absorpt_correction_T_min 0.525
_exptl_absorpt_correction_type none
_exptl_crystal_colour black
_exptl_crystal_density_diffrn 1.246
_exptl_crystal_density_method 'not measured'
_exptl_crystal_description block
_exptl_crystal_F_000 2744.00
_exptl_crystal_size_max 0.41
_exptl_crystal_size_mid 0.25
_exptl_crystal_size_min 0.05
_refine_diff_density_max 0.92
_refine_diff_density_min -0.50
_refine_ls_extinction_method none
_refine_ls_goodness_of_fit_ref 1.094
_refine_ls_hydrogen_treatment constr
_refine_ls_number_parameters 388
_refine_ls_number_reflns 3335
_refine_ls_R_factor_gt 0.0573
_refine_ls_shift/su_max 0.0048
_refine_ls_structure_factor_coef F
_refine_ls_weighting_details 'w = 1/[0.0002Fo^2^ + \s(Fo^2^) + 0.075]'
_refine_ls_weighting_scheme calc
_refine_ls_wR_factor_ref 0.0706
_reflns_number_gt 2913
_reflns_number_total 7932
_reflns_threshold_expression F^2^>2.0\s(F^2^)
_cod_data_source_file ic802338f_si_002.cif
_cod_data_source_block '_2a'
_cod_original_formula_sum 'C30 H44 N5 O5 Ru '
_cod_database_code 4301847

loop_
_symmetry_equiv_pos_site_id
_symmetry_equiv_pos_as_xyz
1 +X,+Y,+Z
2 1/2-X,1/2+Y,+Z
3 +X,1/2-Y,1/2+Z
4 1/2-X,-Y,1/2+Z
5 -X,-Y,-Z
6 1/2+X,1/2-Y,-Z
7 -X,1/2+Y,1/2-Z
8 1/2+X,+Y,1/2-Z

loop_
_atom_site_label
_atom_site_type_symbol
_atom_site_fract_x
_atom_site_fract_y
_atom_site_fract_z
_atom_site_U_iso_or_equiv
_atom_site_adp_type
_atom_site_occupancy
_atom_site_symmetry_multiplicity
_atom_site_calc_flag
_atom_site_refinement_flags
_atom_site_disorder_assembly
_atom_site_disorder_group
Ru(1) Ru 0.56306(4) 0.58316(5) 0.37939(3) 0.05237(19) Uani 1.00 1 d . . .
O(1) O 0.6433(3) 0.5803(5) 0.4218(2) 0.066(2) Uani 1.00 1 d . . .
O(2) O 0.5581(3) 0.4392(4) 0.3908(2) 0.0575(19) Uani 1.00 1 d . . .
O(3) O 0.7026(15) 0.792(2) 0.2553(15) 0.240(14) Uiso 0.50 1 d P . .
O(4) O 0.7490(13) 0.644(2) 0.3440(12) 0.187(10) Uiso 0.50 1 d P . .
O(5) O 0.6600(6) 0.9876(10) 0.2875(6) 0.202(6) Uiso 1.00 1 d . . .
O(6) O 0.7945(9) 0.9026(17) 0.3703(9) 0.318(10) Uiso 1.00 1 d . . .
N(1) N 0.5143(3) 0.6128(5) 0.4532(3) 0.050(2) Uani 1.00 1 d . . .
N(2) N 0.4776(3) 0.5695(5) 0.3477(3) 0.056(2) Uani 1.00 1 d . . .
N(3) N 0.5681(4) 0.7250(5) 0.3712(3) 0.068(2) Uani 1.00 1 d . . .
N(4) N 0.6102(5) 0.8855(6) 0.3849(4) 0.102(3) Uani 1.00 1 d . . .
N(5) N 0.6208(4) 0.5499(6) 0.2568(3) 0.073(3) Uani 1.00 1 d . . .
C(1) C 0.6492(5) 0.6023(6) 0.4774(4) 0.056(3) Uani 1.00 1 d . . .
C(2) C 0.7100(5) 0.5966(8) 0.4996(5) 0.075(4) Uani 1.00 1 d . . .
C(3) C 0.7220(6) 0.6169(8) 0.5585(6) 0.088(4) Uani 1.00 1 d . . .
C(4) C 0.6738(8) 0.6462(9) 0.5949(5) 0.091(4) Uani 1.00 1 d . . .
C(5) C 0.6157(6) 0.6517(7) 0.5743(4) 0.074(4) Uani 1.00 1 d . . .
C(6) C 0.6019(5) 0.6299(7) 0.5161(4) 0.056(3) Uani 1.00 1 d . . .
C(7) C 0.5386(5) 0.6324(7) 0.5021(4) 0.059(3) Uani 1.00 1 d . . .
C(8) C 0.4471(5) 0.6175(6) 0.4438(3) 0.057(3) Uani 1.00 1 d . . .
C(9) C 0.4106(5) 0.6883(8) 0.4819(4) 0.065(3) Uani 1.00 1 d . . .
C(10) C 0.3446(6) 0.6855(8) 0.4663(5) 0.090(4) Uani 1.00 1 d . . .
C(11) C 0.3329(5) 0.7023(9) 0.4007(5) 0.083(4) Uani 1.00 1 d . . .
C(12) C 0.3689(5) 0.6293(8) 0.3633(5) 0.081(4) Uani 1.00 1 d . . .
C(13) C 0.4351(5) 0.6363(6) 0.3783(4) 0.061(2) Uani 1.00 1 d . . .
C(14) C 0.4575(5) 0.4947(7) 0.3190(4) 0.060(3) Uani 1.00 1 d . . .
C(15) C 0.4937(5) 0.4106(7) 0.3084(3) 0.062(3) Uani 1.00 1 d . . .
C(16) C 0.4750(5) 0.3451(8) 0.2646(4) 0.076(4) Uani 1.00 1 d . . .
C(17) C 0.5040(7) 0.2560(8) 0.2599(5) 0.096(4) Uani 1.00 1 d . . .
C(18) C 0.5493(6) 0.2305(8) 0.2983(5) 0.092(4) Uani 1.00 1 d . . .
C(19) C 0.5663(6) 0.2911(7) 0.3416(4) 0.075(3) Uani 1.00 1 d . . .
C(20) C 0.5414(4) 0.3841(6) 0.3478(4) 0.055(3) Uani 1.00 1 d . . .
C(21) C 0.5895(5) 0.8025(8) 0.3809(4) 0.070(3) Uani 1.00 1 d . . .
C(22) C 0.6082(7) 0.9318(9) 0.4436(6) 0.108(5) Uani 1.00 1 d . . .
C(23) C 0.5534(7) 0.9006(11) 0.4793(6) 0.123(5) Uiso 1.00 1 d . . .
C(24) C 0.6097(8) 1.0395(12) 0.4356(7) 0.150(6) Uiso 1.00 1 d . . .
C(25) C 0.6630(8) 0.9006(13) 0.4774(8) 0.156(6) Uiso 1.00 1 d . . .
C(26) C 0.6024(5) 0.5617(7) 0.3032(4) 0.062(3) Uani 1.00 1 d . . .
C(27) C 0.6404(6) 0.5287(10) 0.1975(5) 0.104(5) Uani 1.00 1 d . . .
C(28) C 0.5811(10) 0.514(2) 0.1643(13) 0.134(12) Uiso 0.50 1 d P A 1
C(29) C 0.6953(14) 0.592(2) 0.1827(17) 0.169(15) Uiso 0.50 1 d P A 1
C(30) C 0.6659(17) 0.4270(16) 0.2077(16) 0.170(14) Uiso 0.50 1 d P A 1
C(31) C 0.6189(12) 0.6171(14) 0.1636(10) 0.097(8) Uiso 0.50 1 d P A 2
C(32) C 0.6053(14) 0.451(2) 0.1760(12) 0.107(9) Uiso 0.50 1 d P A 2
C(33) C 0.7105(7) 0.521(2) 0.1968(15) 0.127(11) Uiso 0.50 1 d P A 2
H(1) H 0.7426 0.5790 0.4746 0.090 Uiso 1.00 1 c R . .
H(2) H 0.7623 0.6108 0.5734 0.106 Uiso 1.00 1 c R . .
H(3) H 0.6820 0.6623 0.6341 0.110 Uiso 1.00 1 c R . .
H(4) H 0.5837 0.6705 0.5997 0.088 Uiso 1.00 1 c R . .
H(5) H 0.5115 0.6506 0.5324 0.071 Uiso 1.00 1 c R . .
H(6) H 0.4315 0.5550 0.4519 0.068 Uiso 1.00 1 c R . .
H(7) H 0.4258 0.7518 0.4761 0.078 Uiso 1.00 1 c R . .
H(8) H 0.4152 0.6709 0.5214 0.078 Uiso 1.00 1 c R . .
H(9) H 0.3239 0.7343 0.4875 0.108 Uiso 1.00 1 c R . .
H(10) H 0.3286 0.6242 0.4766 0.108 Uiso 1.00 1 c R . .
H(11) H 0.3454 0.7657 0.3908 0.100 Uiso 1.00 1 c R . .
H(12) H 0.2904 0.6951 0.3931 0.100 Uiso 1.00 1 c R . .
H(13) H 0.3632 0.6438 0.3234 0.098 Uiso 1.00 1 c R . .
H(14) H 0.3546 0.5659 0.3710 0.098 Uiso 1.00 1 c R . .
H(15) H 0.4480 0.7003 0.3701 0.073 Uiso 1.00 1 c R . .
H(16) H 0.4169 0.4963 0.3044 0.072 Uiso 1.00 1 c R . .
H(17) H 0.4430 0.3618 0.2386 0.091 Uiso 1.00 1 c R . .
H(18) H 0.4924 0.2127 0.2300 0.115 Uiso 1.00 1 c R . .
H(19) H 0.5689 0.1697 0.2945 0.110 Uiso 1.00 1 c R . .
H(20) H 0.5961 0.2700 0.3687 0.090 Uiso 1.00 1 c R . .
H(21) H 0.5201 0.9431 0.4721 0.147 Uiso 1.00 1 c R . .
H(22) H 0.5637 0.9025 0.5193 0.147 Uiso 1.00 1 c R . .
H(23) H 0.5420 0.8368 0.4689 0.147 Uiso 1.00 1 c R . .
H(24) H 0.6509 1.0611 0.4355 0.180 Uiso 1.00 1 c R . .
H(25) H 0.5882 1.0695 0.4665 0.180 Uiso 1.00 1 c R . .
H(26) H 0.5908 1.0558 0.3998 0.180 Uiso 1.00 1 c R . .
H(27) H 0.6536 0.8436 0.4984 0.187 Uiso 1.00 1 c R . .
H(28) H 0.6743 0.9502 0.5038 0.187 Uiso 1.00 1 c R . .
H(29) H 0.6960 0.8884 0.4517 0.187 Uiso 1.00 1 c R . .
H(30) H 0.5699 0.4476 0.1659 0.160 Uiso 0.50 1 c R A 1
H(31) H 0.5867 0.5325 0.1250 0.160 Uiso 0.50 1 c R A 1
H(32) H 0.5497 0.5517 0.1813 0.160 Uiso 0.50 1 c R A 1
H(33) H 0.6816 0.6506 0.1662 0.203 Uiso 0.50 1 c R A 1
H(34) H 0.7207 0.5590 0.1556 0.203 Uiso 0.50 1 c R A 1
H(35) H 0.7180 0.6048 0.2169 0.203 Uiso 0.50 1 c R A 1
H(36) H 0.7080 0.4312 0.2175 0.204 Uiso 0.50 1 c R A 1
H(37) H 0.6613 0.3898 0.1734 0.204 Uiso 0.50 1 c R A 1
H(38) H 0.6441 0.3972 0.2385 0.204 Uiso 0.50 1 c R A 1
H(39) H 0.5785 0.6065 0.1496 0.116 Uiso 0.50 1 c R A 2
H(40) H 0.6456 0.6279 0.1317 0.116 Uiso 0.50 1 c R A 2
H(41) H 0.6192 0.6720 0.1882 0.116 Uiso 0.50 1 c R A 2
H(42) H 0.6258 0.3921 0.1839 0.128 Uiso 0.50 1 c R A 2
H(43) H 0.6000 0.4581 0.1354 0.128 Uiso 0.50 1 c R A 2
H(44) H 0.5664 0.4507 0.1944 0.128 Uiso 0.50 1 c R A 2
H(45) H 0.7276 0.5828 0.1891 0.152 Uiso 0.50 1 c R A 2
H(46) H 0.7228 0.4772 0.1674 0.152 Uiso 0.50 1 c R A 2
H(47) H 0.7244 0.4987 0.2334 0.152 Uiso 0.50 1 c R A 2

loop_
_atom_site_aniso_label
_atom_site_aniso_U_11
_atom_site_aniso_U_22
_atom_site_aniso_U_33
_atom_site_aniso_U_12
_atom_site_aniso_U_13
_atom_site_aniso_U_23
Ru(1) 0.0689(5) 0.0512(3) 0.0371(3) -0.0013(5) 0.0028(5) -0.0018(4)
O(1) 0.063(4) 0.082(4) 0.052(3) 0.003(4) -0.001(3) -0.013(4)
O(2) 0.083(4) 0.051(3) 0.039(3) 0.003(3) -0.008(3) -0.005(2)
N(1) 0.066(6) 0.044(4) 0.040(3) 0.000(4) 0.000(4) 0.005(3)
N(2) 0.075(6) 0.051(4) 0.042(3) 0.005(4) -0.003(4) 0.006(3)
N(3) 0.098(6) 0.062(5) 0.045(4) -0.016(5) 0.017(5) -0.003(4)
N(4) 0.153(10) 0.067(6) 0.086(7) -0.045(6) 0.010(7) 0.001(6)
N(5) 0.091(7) 0.078(6) 0.051(5) -0.003(5) 0.019(5) -0.002(4)
C(1) 0.053(7) 0.055(6) 0.060(5) -0.008(5) -0.016(5) 0.002(4)
C(2) 0.080(8) 0.065(7) 0.081(7) -0.011(7) -0.003(6) 0.000(6)
C(3) 0.086(10) 0.088(9) 0.090(9) -0.014(7) -0.031(8) 0.011(7)
C(4) 0.135(13) 0.084(9) 0.055(6) -0.019(9) -0.010(8) -0.001(6)
C(5) 0.099(10) 0.068(7) 0.055(6) -0.009(7) -0.018(7) 0.002(5)
C(6) 0.078(9) 0.053(5) 0.038(4) -0.009(6) 0.001(5) -0.002(4)
C(7) 0.086(9) 0.050(6) 0.042(5) 0.001(5) 0.008(5) 0.003(4)
C(8) 0.067(8) 0.046(4) 0.057(5) 0.003(5) 0.008(5) 0.006(4)
C(9) 0.057(7) 0.078(7) 0.060(6) 0.022(6) 0.013(5) 0.005(5)
C(10) 0.090(11) 0.073(8) 0.107(10) 0.028(7) 0.034(8) 0.009(7)
C(11) 0.067(8) 0.085(8) 0.097(9) 0.021(7) -0.010(7) -0.001(7)
C(12) 0.071(9) 0.083(7) 0.090(9) 0.008(6) -0.019(7) 0.001(6)
C(13) 0.076(7) 0.048(4) 0.058(4) 0.001(6) -0.009(7) -0.001(4)
C(14) 0.064(8) 0.066(6) 0.049(5) -0.002(5) -0.011(5) -0.006(5)
C(15) 0.088(8) 0.050(5) 0.047(4) -0.006(6) 0.001(5) 0.001(5)
C(16) 0.102(10) 0.075(7) 0.052(6) -0.003(7) -0.008(6) -0.014(5)
C(17) 0.165(14) 0.065(7) 0.057(7) -0.004(9) 0.001(8) -0.018(6)
C(18) 0.133(13) 0.062(7) 0.080(7) 0.010(8) 0.005(9) -0.015(6)
C(19) 0.107(9) 0.066(6) 0.052(5) 0.020(8) 0.008(7) -0.003(4)
C(20) 0.070(8) 0.050(5) 0.044(5) 0.002(5) 0.012(5) 0.005(4)
C(21) 0.086(8) 0.069(6) 0.055(5) -0.010(6) -0.001(7) 0.003(6)
C(22) 0.148(14) 0.057(8) 0.119(11) -0.018(9) 0.019(11) -0.012(8)
C(26) 0.076(8) 0.063(7) 0.048(5) 0.011(6) 0.003(5) 0.001(4)
C(27) 0.116(12) 0.124(11) 0.072(8) -0.024(10) 0.022(8) -0.016(8)

loop_
_atom_type_symbol
_atom_type_description
_atom_type_scat_dispersion_real
_atom_type_scat_dispersion_imag
_atom_type_scat_source
H H 0.000 0.000
;
International Tables for Crystallography
(1992, Vol. C, Table 6.1.1.4)
;
N N 0.006 0.003
;
International Tables for Crystallography
(1992, Vol. C, Tables 4.2.6.8 and 6.1.1.4)
;
O O 0.011 0.006
;
International Tables for Crystallography
(1992, Vol. C, Tables 4.2.6.8 and 6.1.1.4)
;
Ru Ru -1.259 0.836
;
International Tables for Crystallography
(1992, Vol. C, Tables 4.2.6.8 and 6.1.1.4)
;
C C 0.003 0.002
;
International Tables for Crystallography
(1992, Vol. C, Tables 4.2.6.8 and 6.1.1.4)
;

loop_
_geom_angle_atom_site_label_1
_geom_angle_atom_site_label_2
_geom_angle_atom_site_label_3
_geom_angle
_geom_angle_publ_flag
_geom_angle_site_symmetry_1
_geom_angle_site_symmetry_2
_geom_angle_site_symmetry_3
O(1) Ru(1) O(2) 87.9(2) yes . . .
O(1) Ru(1) N(1) 93.1(2) yes . . .
O(1) Ru(1) N(2) 169.8(2) yes . . .
O(1) Ru(1) N(3) 91.0(3) yes . . .
O(1) Ru(1) C(26) 92.9(3) yes . . .
O(2) Ru(1) N(1) 93.6(2) yes . . .
O(2) Ru(1) N(2) 84.5(3) yes . . .
O(2) Ru(1) N(3) 178.0(2) yes . . .
O(2) Ru(1) C(26) 89.4(3) yes . . .
N(1) Ru(1) N(2) 80.7(3) yes . . .
N(1) Ru(1) N(3) 84.8(3) yes . . .
N(1) Ru(1) C(26) 173.4(3) yes . . .
N(2) Ru(1) N(3) 96.3(3) yes . . .
N(2) Ru(1) C(26) 93.9(3) yes . . .
N(3) Ru(1) C(26) 92.3(3) yes . . .
Ru(1) O(1) C(1) 123.5(6) yes . . .
Ru(1) O(2) C(20) 119.8(5) yes . . .
Ru(1) N(1) C(7) 124.1(7) yes . . .
Ru(1) N(1) C(8) 113.7(5) yes . . .
C(7) N(1) C(8) 122.1(8) yes . . .
Ru(1) N(2) C(13) 110.4(5) yes . . .
Ru(1) N(2) C(14) 124.7(7) yes . . .
C(13) N(2) C(14) 121.7(8) yes . . .
Ru(1) N(3) C(21) 154.0(8) yes . . .
C(21) N(4) C(22) 117.0(10) yes . . .
C(26) N(5) C(27) 175.4(11) yes . . .
O(1) C(1) C(2) 115.1(9) yes . . .
O(1) C(1) C(6) 126.9(9) yes . . .
C(2) C(1) C(6) 117.9(9) yes . . .
C(1) C(2) C(3) 120.5(11) yes . . .
C(1) C(2) H(1) 119.8 yes . . .
C(3) C(2) H(1) 119.8 yes . . .
C(2) C(3) C(4) 119.5(12) yes . . .
C(2) C(3) H(2) 120.3 yes . . .
C(4) C(3) H(2) 120.3 yes . . .
C(3) C(4) C(5) 120.5(11) yes . . .
C(3) C(4) H(3) 119.7 yes . . .
C(5) C(4) H(3) 119.7 yes . . .
C(4) C(5) C(6) 121.4(11) yes . . .
C(4) C(5) H(4) 119.3 yes . . .
C(6) C(5) H(4) 119.3 yes . . .
C(1) C(6) C(5) 120.1(11) yes . . .
C(1) C(6) C(7) 125.0(9) yes . . .
C(5) C(6) C(7) 114.8(10) yes . . .
N(1) C(7) C(6) 126.9(10) yes . . .
N(1) C(7) H(5) 116.6 yes . . .
C(6) C(7) H(5) 116.5 yes . . .
N(1) C(8) C(9) 117.2(7) yes . . .
N(1) C(8) C(13) 108.4(7) yes . . .
N(1) C(8) H(6) 106.5 yes . . .
C(9) C(8) C(13) 111.1(7) yes . . .
C(9) C(8) H(6) 106.5 yes . . .
C(13) C(8) H(6) 106.5 yes . . .
C(8) C(9) C(10) 110.4(9) yes . . .
C(8) C(9) H(7) 109.2 yes . . .
C(8) C(9) H(8) 109.2 yes . . .
C(10) C(9) H(7) 109.2 yes . . .
C(10) C(9) H(8) 109.2 yes . . .
H(7) C(9) H(8) 109.5 yes . . .
C(9) C(10) C(11) 113.0(10) yes . . .
C(9) C(10) H(9) 108.6 yes . . .
C(9) C(10) H(10) 108.6 yes . . .
C(11) C(10) H(9) 108.6 yes . . .
C(11) C(10) H(10) 108.6 yes . . .
H(9) C(10) H(10) 109.5 yes . . .
C(10) C(11) C(12) 111.3(9) yes . . .
C(10) C(11) H(11) 109.0 yes . . .
C(10) C(11) H(12) 109.0 yes . . .
C(12) C(11) H(11) 109.0 yes . . .
C(12) C(11) H(12) 109.0 yes . . .
H(11) C(11) H(12) 109.5 yes . . .
C(11) C(12) C(13) 108.8(9) yes . . .
C(11) C(12) H(13) 109.6 yes . . .
C(11) C(12) H(14) 109.6 yes . . .
C(13) C(12) H(13) 109.6 yes . . .
C(13) C(12) H(14) 109.6 yes . . .
H(13) C(12) H(14) 109.5 yes . . .
N(2) C(13) C(8) 104.5(7) yes . . .
N(2) C(13) C(12) 117.0(8) yes . . .
N(2) C(13) H(15) 107.6 yes . . .
C(8) C(13) C(12) 112.1(9) yes . . .
C(8) C(13) H(15) 107.6 yes . . .
C(12) C(13) H(15) 107.6 yes . . .
N(2) C(14) C(15) 123.3(9) yes . . .
N(2) C(14) H(16) 118.3 yes . . .
C(15) C(14) H(16) 118.3 yes . . .
C(14) C(15) C(16) 119.1(9) yes . . .
C(14) C(15) C(20) 120.2(8) yes . . .
C(16) C(15) C(20) 119.8(9) yes . . .
C(15) C(16) C(17) 119.5(10) yes . . .
C(15) C(16) H(17) 120.2 yes . . .
C(17) C(16) H(17) 120.2 yes . . .
C(16) C(17) C(18) 120.5(11) yes . . .
C(16) C(17) H(18) 119.8 yes . . .
C(18) C(17) H(18) 119.8 yes . . .
C(17) C(18) C(19) 120.7(11) yes . . .
C(17) C(18) H(19) 119.6 yes . . .
C(19) C(18) H(19) 119.6 yes . . .
C(18) C(19) C(20) 122.5(10) yes . . .
C(18) C(19) H(20) 118.8 yes . . .
C(20) C(19) H(20) 118.8 yes . . .
O(2) C(20) C(15) 122.5(8) yes . . .
O(2) C(20) C(19) 120.4(8) yes . . .
C(15) C(20) C(19) 116.9(9) yes . . .
N(3) C(21) N(4) 173.1(12) yes . . .
N(4) C(22) C(23) 113.1(11) yes . . .
N(4) C(22) C(24) 108.3(11) yes . . .
N(4) C(22) C(25) 109.0(12) yes . . .
C(23) C(22) C(24) 111.4(13) yes . . .
C(23) C(22) C(25) 105.5(12) yes . . .
C(24) C(22) C(25) 109.5(13) yes . . .
C(22) C(23) H(21) 109.5 yes . . .
C(22) C(23) H(22) 109.5 yes . . .
C(22) C(23) H(23) 109.5 yes . . .
H(21) C(23) H(22) 109.5 yes . . .
H(21) C(23) H(23) 109.5 yes . . .
H(22) C(23) H(23) 109.5 yes . . .
C(22) C(24) H(24) 109.5 yes . . .
C(22) C(24) H(25) 109.5 yes . . .
C(22) C(24) H(26) 109.5 yes . . .
H(24) C(24) H(25) 109.5 yes . . .
H(24) C(24) H(26) 109.5 yes . . .
H(25) C(24) H(26) 109.5 yes . . .
C(22) C(25) H(27) 109.5 yes . . .
C(22) C(25) H(28) 109.5 yes . . .
C(22) C(25) H(29) 109.5 yes . . .
H(27) C(25) H(28) 109.5 yes . . .
H(27) C(25) H(29) 109.5 yes . . .
H(28) C(25) H(29) 109.5 yes . . .
Ru(1) C(26) N(5) 174.5(9) yes . . .
N(5) C(27) C(28) 104.4(14) yes . . .
N(5) C(27) C(29) 109.0(17) yes . . .
N(5) C(27) C(30) 98.5(16) yes . . .
N(5) C(27) C(31) 103.1(13) yes . . .
N(5) C(27) C(32) 108.8(15) yes . . .
N(5) C(27) C(33) 108.4(15) yes . . .
C(28) C(27) C(29) 130(2) yes . . .
C(28) C(27) C(30) 105(2) yes . . .
C(28) C(27) C(33) 146.7(19) yes . . .
C(29) C(27) C(30) 106(2) yes . . .
C(31) C(27) C(32) 105.4(17) yes . . .
C(31) C(27) C(33) 110.9(19) yes . . .
C(32) C(27) C(33) 119(2) yes . . .
C(27) C(28) H(30) 109.5 yes . . .
C(27) C(28) H(31) 109.5 yes . . .
C(27) C(28) H(32) 109.5 yes . . .
H(30) C(28) H(31) 109.5 yes . . .
H(30) C(28) H(32) 109.5 yes . . .
H(31) C(28) H(32) 109.5 yes . . .
C(27) C(29) H(33) 109.5 yes . . .
C(27) C(29) H(34) 109.5 yes . . .
C(27) C(29) H(35) 109.5 yes . . .
H(33) C(29) H(34) 109.5 yes . . .
H(33) C(29) H(35) 109.5 yes . . .
H(34) C(29) H(35) 109.5 yes . . .
C(27) C(30) H(36) 109.5 yes . . .
C(27) C(30) H(37) 109.5 yes . . .
C(27) C(30) H(38) 109.5 yes . . .
H(36) C(30) H(37) 109.5 yes . . .
H(36) C(30) H(38) 109.5 yes . . .
H(37) C(30) H(38) 109.5 yes . . .
C(27) C(31) H(39) 109.5 yes . . .
C(27) C(31) H(40) 109.5 yes . . .
C(27) C(31) H(41) 109.5 yes . . .
H(39) C(31) H(40) 109.5 yes . . .
H(39) C(31) H(41) 109.5 yes . . .
H(40) C(31) H(41) 109.5 yes . . .
C(27) C(32) H(42) 109.5 yes . . .
C(27) C(32) H(43) 109.5 yes . . .
C(27) C(32) H(44) 109.5 yes . . .
H(42) C(32) H(43) 109.5 yes . . .
H(42) C(32) H(44) 109.5 yes . . .
H(43) C(32) H(44) 109.5 yes . . .
C(27) C(33) H(45) 109.5 yes . . .
C(27) C(33) H(46) 109.5 yes . . .
C(27) C(33) H(47) 109.5 yes . . .
H(45) C(33) H(46) 109.5 yes . . .
H(45) C(33) H(47) 109.5 yes . . .
H(46) C(33) H(47) 109.5 yes . . .

loop_
_geom_bond_atom_site_label_1
_geom_bond_atom_site_label_2
_geom_bond_distance
_geom_bond_publ_flag
_geom_bond_site_symmetry_1
_geom_bond_site_symmetry_2
Ru(1) O(1) 2.010(6) yes . .
Ru(1) O(2) 2.017(5) yes . .
Ru(1) N(1) 2.050(7) yes . .
Ru(1) N(2) 2.014(8) yes . .
Ru(1) N(3) 1.980(7) yes . .
Ru(1) C(26) 1.979(10) yes . .
O(1) C(1) 1.324(11) yes . .
O(2) C(20) 1.304(10) yes . .
N(1) C(7) 1.276(12) yes . .
N(1) C(8) 1.487(13) yes . .
N(2) C(13) 1.489(12) yes . .
N(2) C(14) 1.308(12) yes . .
N(3) C(21) 1.194(14) yes . .
N(4) C(21) 1.240(15) yes . .
N(4) C(22) 1.498(18) yes . .
N(5) C(26) 1.155(13) yes . .
N(5) C(27) 1.462(15) yes . .
C(1) C(2) 1.426(16) yes . .
C(1) C(6) 1.419(15) yes . .
C(2) C(3) 1.411(18) yes . .
C(2) H(1) 0.95 yes . .
C(3) C(4) 1.41(2) yes . .
C(3) H(2) 0.95 yes . .
C(4) C(5) 1.36(2) yes . .
C(4) H(3) 0.95 yes . .
C(5) C(6) 1.408(14) yes . .
C(5) H(4) 0.95 yes . .
C(6) C(7) 1.421(18) yes . .
C(7) H(5) 0.95 yes . .
C(8) C(9) 1.540(14) yes . .
C(8) C(13) 1.554(13) yes . .
C(8) H(6) 0.95 yes . .
C(9) C(10) 1.487(17) yes . .
C(9) H(7) 0.95 yes . .
C(9) H(8) 0.95 yes . .
C(10) C(11) 1.550(17) yes . .
C(10) H(9) 0.95 yes . .
C(10) H(10) 0.95 yes . .
C(11) C(12) 1.544(17) yes . .
C(11) H(11) 0.95 yes . .
C(11) H(12) 0.95 yes . .
C(12) C(13) 1.492(16) yes . .
C(12) H(13) 0.95 yes . .
C(12) H(14) 0.95 yes . .
C(13) H(15) 0.95 yes . .
C(14) C(15) 1.430(15) yes . .
C(14) H(16) 0.95 yes . .
C(15) C(16) 1.419(15) yes . .
C(15) C(20) 1.432(14) yes . .
C(16) C(17) 1.392(17) yes . .
C(16) H(17) 0.95 yes . .
C(17) C(18) 1.373(19) yes . .
C(17) H(18) 0.95 yes . .
C(18) C(19) 1.358(15) yes . .
C(18) H(19) 0.95 yes . .
C(19) C(20) 1.407(14) yes . .
C(19) H(20) 0.95 yes . .
C(22) C(23) 1.52(2) yes . .
C(22) C(24) 1.51(2) yes . .
C(22) C(25) 1.49(2) yes . .
C(23) H(21) 0.95 yes . .
C(23) H(22) 0.95 yes . .
C(23) H(23) 0.95 yes . .
C(24) H(24) 0.95 yes . .
C(24) H(25) 0.95 yes . .
C(24) H(26) 0.95 yes . .
C(25) H(27) 0.95 yes . .
C(25) H(28) 0.95 yes . .
C(25) H(29) 0.95 yes . .
C(27) C(28) 1.52(2) yes . .
C(27) C(29) 1.52(3) yes . .
C(27) C(30) 1.53(3) yes . .
C(27) C(31) 1.53(2) yes . .
C(27) C(32) 1.41(3) yes . .
C(27) C(33) 1.54(2) yes . .
C(28) H(30) 0.95 yes . .
C(28) H(31) 0.95 yes . .
C(28) H(32) 0.95 yes . .
C(29) H(33) 0.95 yes . .
C(29) H(34) 0.95 yes . .
C(29) H(35) 0.95 yes . .
C(30) H(36) 0.95 yes . .
C(30) H(37) 0.95 yes . .
C(30) H(38) 0.95 yes . .
C(31) H(39) 0.95 yes . .
C(31) H(40) 0.95 yes . .
C(31) H(41) 0.95 yes . .
C(32) H(42) 0.95 yes . .
C(32) H(43) 0.95 yes . .
C(32) H(44) 0.95 yes . .
C(33) H(45) 0.95 yes . .
C(33) H(46) 0.95 yes . .
C(33) H(47) 0.95 yes . .
